data_4077534
loop_
_publ_author_name
'Baar, Cliff R.'
'Jennings, Michael C.'
'Vittal, Jagadese J.'
'Puddephatt, Richard J.'

_publ_section_title
;
 Activation of Imines by Platinum(II) To Give Aminoalkyl
 Complexes:&#x00A0; Scope and Limitations of the Reaction
;
_journal_issue 20
_journal_name_full Organometallics
_journal_page_first 4150
_journal_paper_doi 10.1021/om000401n
_journal_volume 19
_journal_year 2000
_chemical_formula_sum 'C26 H25 F3 N4 O2 Pt'
_chemical_formula_weight 677.59
_chemical_name_systematic
; 
 ? 
;
_space_group_IT_number 15
_symmetry_cell_setting monoclinic
_symmetry_space_group_name_Hall '-C 2yc'
_symmetry_space_group_name_H-M 'C 1 2/c 1'
_atom_sites_solution_hydrogens geom
_atom_sites_solution_primary direct
_atom_sites_solution_secondary difmap
_audit_creation_method SHELXL-97
_cell_angle_alpha 90.00
_cell_angle_beta 115.272(3)
_cell_angle_gamma 90.00
_cell_formula_units_Z 8
_cell_length_a 21.7762(18)
_cell_length_b 12.9791(8)
_cell_length_c 19.4521(15)
_cell_measurement_temperature 200(2)
_cell_volume 4971.7(7)
_computing_cell_refinement 'Nonius DENZO'
_computing_data_collection 'Nonius COLLECT'
_computing_data_reduction 'Nonius DENZO'
_computing_molecular_graphics 'Bruker SHELXTL'
_computing_publication_material 'Bruker SHELXTL'
_computing_structure_refinement 'SHELXL-97 (Sheldrick, 1997)'
_computing_structure_solution 'SHELXS-97 (Sheldrick, 1990)'
_diffrn_ambient_temperature 200(2)
_diffrn_measured_fraction_theta_full 0.806
_diffrn_measured_fraction_theta_max 0.806
_diffrn_measurement_device_type 'Nonius Kappa CCD'
_diffrn_measurement_method 'phi/omega scans'
_diffrn_radiation_monochromator graphite
_diffrn_radiation_source 'fine-focus sealed tube'
_diffrn_radiation_type MoK\a
_diffrn_radiation_wavelength 0.71073
_diffrn_reflns_av_R_equivalents 0.075
_diffrn_reflns_av_sigmaI/netI 0.0903
_diffrn_reflns_limit_h_max 23
_diffrn_reflns_limit_h_min -24
_diffrn_reflns_limit_k_max 13
_diffrn_reflns_limit_k_min -14
_diffrn_reflns_limit_l_max 20
_diffrn_reflns_limit_l_min -20
_diffrn_reflns_number 10811
_diffrn_reflns_theta_full 24.01
_diffrn_reflns_theta_max 24.01
_diffrn_reflns_theta_min 1.88
_exptl_absorpt_coefficient_mu 5.698
_exptl_absorpt_correction_T_max 0.7795
_exptl_absorpt_correction_T_min 0.4269
_exptl_absorpt_correction_type integration
_exptl_crystal_colour red-orange
_exptl_crystal_density_diffrn 1.811
_exptl_crystal_density_method 'not measured'
_exptl_crystal_description needle
_exptl_crystal_F_000 2640
_exptl_crystal_size_max 0.18
_exptl_crystal_size_mid 0.06
_exptl_crystal_size_min 0.05
_refine_diff_density_max 0.747
_refine_diff_density_min -0.678
_refine_diff_density_rms 0.122
_refine_ls_extinction_method none
_refine_ls_goodness_of_fit_ref 0.964
_refine_ls_hydrogen_treatment mixed
_refine_ls_matrix_type full
_refine_ls_number_parameters 321
_refine_ls_number_reflns 3156
_refine_ls_number_restraints 12
_refine_ls_restrained_S_all 0.969
_refine_ls_R_factor_all 0.0662
_refine_ls_R_factor_gt 0.0337
_refine_ls_shift/su_max 0.154
_refine_ls_shift/su_mean 0.008
_refine_ls_structure_factor_coef Fsqd
_refine_ls_weighting_details 'calc w=1/[\s^2^(Fo^2^)+(0.0000P)^2^+0.0000P] where P=(Fo^2^+2Fc^2^)/3'
_refine_ls_weighting_scheme calc
_refine_ls_wR_factor_gt 0.0612
_refine_ls_wR_factor_ref 0.0678
_reflns_number_gt 2223
_reflns_number_total 3156
_reflns_threshold_expression >2sigma(I)
_cod_data_source_file om000401n.cif
_cod_data_source_block complex9
_cod_depositor_comments
;
The following automatic conversions were performed:

'_symmetry_cell_setting' value 'Monoclinic' changed to 'monoclinic'
according to /home/saulius/struct/CIF-dictionaries/cif_core.dic
dictionary named 'cif_core.dic' version 2.4.2 from 2011-04-26.

Automatic conversion script
Id: cif_fix_values 1715 2011-07-08 13:25:40Z adriana 
;
_cod_original_cell_volume 4971.7(6)
_cod_original_sg_symbol_H-M C2/c
_cod_database_code 4077534

loop_
_symmetry_equiv_pos_as_xyz
'x, y, z'
'-x, y, -z+1/2'
'x+1/2, y+1/2, z'
'-x+1/2, y+1/2, -z+1/2'
'-x, -y, -z'
'x, -y, z-1/2'
'-x+1/2, -y+1/2, -z'
'x+1/2, -y+1/2, z-1/2'

loop_
_atom_site_label
_atom_site_type_symbol
_atom_site_fract_x
_atom_site_fract_y
_atom_site_fract_z
_atom_site_U_iso_or_equiv
_atom_site_adp_type
_atom_site_occupancy
_atom_site_symmetry_multiplicity
_atom_site_calc_flag
_atom_site_refinement_flags
_atom_site_disorder_assembly
_atom_site_disorder_group
Pt Pt -0.345290(15) -0.27417(2) 0.200260(18) 0.03129(13) Uani 1 1 d . . .
N1 N -0.2380(3) -0.2616(5) 0.3000(4) 0.0333(17) Uani 1 1 d . . .
C2 C -0.2163(4) -0.2240(6) 0.3721(5) 0.032(2) Uani 1 1 d . . .
C3 C -0.2590(4) -0.1578(6) 0.3905(5) 0.036(2) Uani 1 1 d . . .
H3A H -0.3022 -0.1386 0.3522 0.044 Uiso 1 1 calc R . .
C4 C -0.2388(4) -0.1221(6) 0.4616(5) 0.046(2) Uani 1 1 d . . .
H4A H -0.2683 -0.0789 0.4732 0.056 Uiso 1 1 calc R . .
C5 C -0.1745(5) -0.1475(7) 0.5196(5) 0.054(3) Uani 1 1 d . . .
H5A H -0.1612 -0.1225 0.5699 0.065 Uiso 1 1 calc R . .
C6 C -0.1322(4) -0.2075(6) 0.5031(5) 0.052(3) Uani 1 1 d . . .
H6A H -0.0884 -0.2230 0.5419 0.062 Uiso 1 1 calc R . .
C7 C -0.1515(4) -0.2480(5) 0.4290(5) 0.035(2) Uani 1 1 d . . .
C8 C -0.1075(4) -0.3094(6) 0.4101(5) 0.048(2) Uani 1 1 d . . .
H8A H -0.0637 -0.3269 0.4479 0.057 Uiso 1 1 calc R . .
C9 C -0.1276(4) -0.3430(6) 0.3385(5) 0.041(2) Uani 1 1 d . . .
H9A H -0.0979 -0.3826 0.3248 0.049 Uiso 1 1 calc R . .
C10 C -0.1940(4) -0.3183(6) 0.2837(5) 0.034(2) Uani 1 1 d . . .
C11 C -0.2178(4) -0.3473(5) 0.2035(5) 0.034(2) Uani 1 1 d . . .
H11A H -0.1874 -0.3803 0.1871 0.041 Uiso 1 1 calc R . .
N12 N -0.2782(3) -0.3290(5) 0.1558(4) 0.0300(16) Uani 1 1 d . . .
C13 C -0.2987(4) -0.3453(6) 0.0751(5) 0.041(2) Uani 1 1 d . . .
H13A H -0.2640 -0.3875 0.0680 0.049 Uiso 1 1 calc R . .
H13B H -0.3014 -0.2779 0.0500 0.049 Uiso 1 1 calc R . .
C14 C -0.3670(4) -0.3990(6) 0.0376(5) 0.043(2) Uani 1 1 d . . .
H14A H -0.3760 -0.4156 -0.0156 0.051 Uiso 1 1 calc R . .
H14B H -0.3643 -0.4649 0.0643 0.051 Uiso 1 1 calc R . .
N15 N -0.4236(3) -0.3401(5) 0.0370(4) 0.0409(18) Uani 1 1 d . . .
H15A H -0.4539 -0.3129 -0.0053 0.049 Uiso 1 1 calc R . .
C16 C -0.4287(4) -0.3277(6) 0.1066(4) 0.034(2) Uani 1 1 d . . .
H16A H -0.4697 -0.2856 0.0986 0.041 Uiso 1 1 calc R . .
C17 C -0.4304(4) -0.4291(6) 0.1445(5) 0.032(2) Uani 1 1 d . . .
C18 C -0.4743(4) -0.5129(7) 0.1164(5) 0.042(2) Uani 1 1 d . . .
H18A H -0.5099 -0.5122 0.0664 0.051 Uiso 1 1 calc R . .
C19 C -0.4645(4) -0.5957(6) 0.1631(5) 0.043(2) Uani 1 1 d . . .
H19A H -0.4934 -0.6540 0.1455 0.052 Uiso 1 1 calc R . .
C20 C -0.4121(4) -0.5955(6) 0.2366(5) 0.035(2) Uani 1 1 d . . .
C21 C -0.4007(4) -0.6770(7) 0.2900(5) 0.043(2) Uani 1 1 d . . .
H21A H -0.4300 -0.7350 0.2759 0.052 Uiso 1 1 calc R . .
C22 C -0.3486(5) -0.6729(7) 0.3604(5) 0.045(2) Uani 1 1 d . . .
H22A H -0.3427 -0.7266 0.3958 0.054 Uiso 1 1 calc R . .
C23 C -0.3024(4) -0.5871(7) 0.3815(5) 0.040(2) Uani 1 1 d . . .
H23A H -0.2651 -0.5859 0.4303 0.048 Uiso 1 1 calc R . .
C24 C -0.3111(4) -0.5096(6) 0.3337(5) 0.034(2) Uani 1 1 d . . .
H24A H -0.2803 -0.4533 0.3483 0.041 Uiso 1 1 calc R . .
C25 C -0.3668(4) -0.5113(6) 0.2603(4) 0.027(2) Uani 1 1 d . . .
N26 N -0.3771(3) -0.4299(5) 0.2121(4) 0.0291(16) Uani 1 1 d . . .
C27 C -0.4114(4) -0.2248(6) 0.2438(4) 0.041(2) Uani 1 1 d . . .
H27A H -0.4074 -0.1500 0.2511 0.061 Uiso 1 1 calc R . .
H27B H -0.4002 -0.2586 0.2928 0.061 Uiso 1 1 calc R . .
H27C H -0.4580 -0.2424 0.2083 0.061 Uiso 1 1 calc R . .
C28 C -0.3424(4) -0.1284(6) 0.1640(5) 0.050(3) Uani 1 1 d . . .
H28A H -0.3861 -0.0945 0.1515 0.075 Uiso 1 1 calc R . .
H28B H -0.3336 -0.1306 0.1186 0.075 Uiso 1 1 calc R . .
H28C H -0.3062 -0.0897 0.2042 0.075 Uiso 1 1 calc R . .
F31 F -0.0105(7) -0.4727(10) 0.1775(8) 0.106(5) Uiso 0.50 1 d PD A 1
F32 F -0.0210(7) -0.5237(11) 0.0638(9) 0.124(5) Uiso 0.50 1 d PD A 1
F33 F -0.0941(7) -0.5669(10) 0.1147(9) 0.103(5) Uiso 0.50 1 d PD A 1
C34 C -0.0525(12) -0.5004(19) 0.1045(12) 0.151(17) Uiso 0.50 1 d PD A 1
C35 C -0.0907(10) -0.3976(17) 0.0658(17) 0.048(14) Uiso 0.50 1 d PD A 1
O36 O -0.1540(7) -0.3830(12) 0.0340(9) 0.038(5) Uiso 0.50 1 d PD A 1
O37 O -0.0515(7) -0.3185(10) 0.0812(8) 0.037(5) Uiso 0.50 1 d PD A 1
F31 F -0.0014(6) -0.5044(9) 0.1433(8) 0.082(4) Uiso 0.50 1 d PD B 2
F32 F -0.0893(6) -0.4905(10) 0.1702(8) 0.106(4) Uiso 0.50 1 d PD B 2
F33 F -0.0912(6) -0.5718(9) 0.0694(8) 0.084(4) Uiso 0.50 1 d PD B 2
C34 C -0.0664(8) -0.4853(12) 0.1142(10) 0.049(6) Uiso 0.50 1 d PD B 2
C35 C -0.0948(8) -0.3843(16) 0.0719(15) 0.020(10) Uiso 0.50 1 d PD B 2
O36 O -0.1563(8) -0.3947(14) 0.0530(10) 0.062(7) Uiso 0.50 1 d PD B 2
O37 O -0.0522(8) -0.3344(12) 0.0595(9) 0.054(6) Uiso 0.50 1 d PD B 2

loop_
_atom_site_aniso_label
_atom_site_aniso_U_11
_atom_site_aniso_U_22
_atom_site_aniso_U_33
_atom_site_aniso_U_23
_atom_site_aniso_U_13
_atom_site_aniso_U_12
Pt 0.02438(19) 0.0318(2) 0.0368(2) -0.00175(19) 0.01218(15) -0.00061(17)
N1 0.019(3) 0.035(4) 0.043(5) -0.004(4) 0.011(3) -0.002(3)
C2 0.025(5) 0.031(5) 0.035(6) -0.007(5) 0.008(4) -0.007(4)
C3 0.028(5) 0.038(6) 0.043(7) -0.009(5) 0.014(5) -0.002(4)
C4 0.048(7) 0.048(6) 0.048(7) -0.016(5) 0.025(6) -0.013(5)
C5 0.047(7) 0.067(7) 0.043(7) -0.020(5) 0.015(6) -0.019(5)
C6 0.032(5) 0.058(7) 0.055(7) -0.010(5) 0.010(5) -0.006(5)
C7 0.034(5) 0.032(6) 0.037(6) -0.009(4) 0.013(5) -0.008(4)
C8 0.030(5) 0.054(6) 0.048(7) 0.004(5) 0.007(5) -0.001(5)
C9 0.025(5) 0.043(6) 0.051(7) -0.002(5) 0.014(5) 0.005(4)
C10 0.032(5) 0.033(5) 0.038(6) -0.003(4) 0.015(5) -0.001(4)
C11 0.033(6) 0.027(5) 0.051(7) -0.006(4) 0.028(5) -0.003(4)
N12 0.024(4) 0.031(4) 0.035(5) -0.002(4) 0.014(4) -0.003(3)
C13 0.037(5) 0.045(6) 0.046(7) -0.005(5) 0.022(5) -0.007(4)
C14 0.046(6) 0.047(6) 0.031(6) -0.006(5) 0.012(5) -0.013(5)
N15 0.026(4) 0.062(5) 0.025(5) 0.007(4) 0.001(3) 0.000(4)
C16 0.026(5) 0.041(5) 0.029(6) -0.002(4) 0.004(4) -0.005(4)
C17 0.025(5) 0.041(6) 0.032(6) -0.001(5) 0.014(5) 0.000(4)
C18 0.036(5) 0.062(6) 0.022(6) -0.003(5) 0.007(4) -0.021(5)
C19 0.042(6) 0.046(6) 0.039(7) -0.008(5) 0.014(5) -0.016(5)
C20 0.031(5) 0.033(6) 0.046(7) -0.003(5) 0.020(5) 0.001(5)
C21 0.048(6) 0.038(5) 0.052(7) -0.008(5) 0.030(6) -0.004(5)
C22 0.062(7) 0.043(6) 0.041(7) 0.014(5) 0.033(6) 0.009(5)
C23 0.045(6) 0.057(6) 0.021(6) 0.004(5) 0.016(5) 0.013(5)
C24 0.032(5) 0.045(6) 0.027(6) 0.000(5) 0.014(5) 0.006(4)
C25 0.029(5) 0.028(5) 0.027(6) -0.002(4) 0.015(4) -0.001(4)
N26 0.023(4) 0.038(4) 0.026(5) 0.002(4) 0.011(4) 0.002(3)
C27 0.031(5) 0.047(5) 0.046(6) 0.002(5) 0.017(4) 0.006(4)
C28 0.039(6) 0.040(6) 0.074(7) -0.015(5) 0.027(5) -0.002(4)

loop_
_atom_type_symbol
_atom_type_description
_atom_type_scat_dispersion_real
_atom_type_scat_dispersion_imag
_atom_type_scat_source
C C 0.0033 0.0016 'International Tables Vol C Tables 4.2.6.8 and 6.1.1.4'
H H 0.0000 0.0000 'International Tables Vol C Tables 4.2.6.8 and 6.1.1.4'
N N 0.0061 0.0033 'International Tables Vol C Tables 4.2.6.8 and 6.1.1.4'
O O 0.0106 0.0060 'International Tables Vol C Tables 4.2.6.8 and 6.1.1.4'
F F 0.0171 0.0103 'International Tables Vol C Tables 4.2.6.8 and 6.1.1.4'
Pt Pt -1.7033 8.3905 'International Tables Vol C Tables 4.2.6.8 and 6.1.1.4'

loop_
_geom_angle_atom_site_label_1
_geom_angle_atom_site_label_2
_geom_angle_atom_site_label_3
_geom_angle
C28 Pt C27 89.1(3)
C28 Pt C16 98.8(3)
C27 Pt C16 87.8(3)
C28 Pt N12 92.4(3)
C27 Pt N12 178.4(3)
C16 Pt N12 91.6(3)
C28 Pt N26 163.6(3)
C27 Pt N26 86.3(3)
C16 Pt N26 65.3(3)
N12 Pt N26 92.1(2)
C28 Pt N1 93.2(3)
C27 Pt N1 105.4(3)
C16 Pt N1 162.4(3)
N12 Pt N1 75.0(2)
N26 Pt N1 103.2(2)
C28 Pt C17 133.5(3)
C27 Pt C17 85.1(3)
C16 Pt C17 35.1(3)
N12 Pt C17 93.6(2)
N26 Pt C17 30.3(2)
N1 Pt C17 132.8(2)
C10 N1 C2 117.9(6)
C10 N1 Pt 109.1(5)
C2 N1 Pt 132.0(5)
N1 C2 C7 121.4(7)
N1 C2 C3 119.9(7)
C7 C2 C3 118.7(7)
C4 C3 C2 120.4(8)
C3 C4 C5 121.4(8)
C6 C5 C4 119.4(9)
C5 C6 C7 121.3(8)
C2 C7 C8 118.9(8)
C2 C7 C6 118.8(7)
C8 C7 C6 122.3(8)
C9 C8 C7 119.8(8)
C8 C9 C10 118.9(8)
N1 C10 C9 122.9(8)
N1 C10 C11 115.2(7)
C9 C10 C11 121.7(8)
N12 C11 C10 121.0(7)
C11 N12 C13 120.5(7)
C11 N12 Pt 116.5(5)
C13 N12 Pt 122.9(5)
N12 C13 C14 111.8(6)
N15 C14 C13 114.7(6)
C16 N15 C14 118.0(7)
N15 C16 C17 113.2(7)
N15 C16 Pt 118.9(5)
C17 C16 Pt 93.3(5)
N26 C17 C18 122.9(7)
N26 C17 C16 107.1(6)
C18 C17 C16 129.8(8)
N26 C17 Pt 55.6(4)
C18 C17 Pt 178.5(7)
C16 C17 Pt 51.6(4)
C19 C18 C17 117.8(8)
C18 C19 C20 120.5(8)
C19 C20 C25 119.2(8)
C19 C20 C21 123.7(8)
C25 C20 C21 117.1(8)
C22 C21 C20 121.1(8)
C21 C22 C23 120.0(8)
C24 C23 C22 120.9(8)
C23 C24 C25 119.7(8)
N26 C25 C20 119.2(7)
N26 C25 C24 119.7(7)
C20 C25 C24 121.1(7)
C17 N26 C25 120.1(6)
C17 N26 Pt 94.1(5)
C25 N26 Pt 145.4(5)
F32 C34 F33 121(2)
F32 C34 F31 114(2)
F33 C34 F31 102.3(17)
F32 C34 C35 102.5(19)
F33 C34 C35 111.5(19)
F31 C34 C35 105(2)
O36 C35 O37 118(2)
O36 C35 C34 127.1(18)
O37 C35 C34 113.6(17)
F31 C34 F32 109.9(14)
F31 C34 F33 100.3(13)
F32 C34 F33 106.3(14)
F31 C34 C35 120.7(14)
F32 C34 C35 105.5(15)
F33 C34 C35 113.4(16)
O36 C35 O37 144(2)
O36 C35 C34 101.8(14)
O37 C35 C34 112.9(16)

loop_
_geom_bond_atom_site_label_1
_geom_bond_atom_site_label_2
_geom_bond_distance
Pt C28 2.030(7)
Pt C27 2.059(7)
Pt C16 2.068(7)
Pt N12 2.113(6)
Pt N26 2.181(6)
Pt N1 2.319(6)
Pt C17 2.635(8)
N1 C10 1.350(9)
N1 C2 1.364(9)
C2 C7 1.407(10)
C2 C3 1.420(10)
C3 C4 1.343(10)
C4 C5 1.412(10)
C5 C6 1.346(10)
C6 C7 1.419(11)
C7 C8 1.411(10)
C8 C9 1.341(10)
C9 C10 1.419(10)
C10 C11 1.466(10)
C11 N12 1.267(8)
N12 C13 1.454(9)
C13 C14 1.517(9)
C14 N15 1.445(9)
N15 C16 1.414(9)
C16 C17 1.517(10)
C17 N26 1.333(8)
C17 C18 1.396(10)
C18 C19 1.365(10)
C19 C20 1.397(10)
C20 C25 1.410(10)
C20 C21 1.429(11)
C21 C22 1.356(10)
C22 C23 1.438(11)
C23 C24 1.328(10)
C24 C25 1.425(10)
C25 N26 1.366(9)
F31 C34 1.369(19)
F32 C34 1.286(18)
F33 C34 1.325(18)
C34 C35 1.583(18)
C35 O36 1.261(16)
C35 O37 1.286(16)
F31 C34 1.304(16)
F32 C34 1.379(16)
F33 C34 1.383(15)
C34 C35 1.531(17)
C35 O36 1.236(15)
C35 O37 1.237(15)
